data_4021079
loop_
_publ_author_name
'Tahar Ayad'
'Vanessa Faugeroux'
'Yves G\'enisson'
'Chantal Andr\'e'
'Michel Baltas'
'Liliane Gorrichon'

_publ_section_title
;
 Stereoselective Access to the Versatile 4-Aminohex-5-ene-1,2,3-triol
 Pattern
;
_journal_name_full 'Journal of Organic Chemistry'
_journal_page_first 8775
_journal_page_last 8779
_journal_paper_doi 10.1021/jo048766v
_journal_volume 69
_journal_year 2004
_chemical_formula_sum 'C37 H41 N O4 Si'
_chemical_formula_weight 591.80
_space_group_IT_number 19
_symmetry_cell_setting orthorhombic
_symmetry_space_group_name_Hall 'P 2ac 2ab'
_symmetry_space_group_name_H-M 'P 21 21 21'
_cell_angle_alpha 90.00
_cell_angle_beta 90.00
_cell_angle_gamma 90.00
_cell_formula_units_Z 4
_cell_length_a 9.9182(11)
_cell_length_b 17.1284(19)
_cell_length_c 19.558(2)
_cell_measurement_temperature 193(2)
_cell_volume 3322.6(6)
_diffrn_ambient_temperature 193(2)
_exptl_crystal_density_diffrn 1.183
_cod_depositor_comments
;
The following automatic conversions were performed:
'_symmetry_cell_setting' value 'Orthorhombic' changed to 'orthorhombic'
according to '/home/saulius/struct/CIF-dictionaries/cif_core.dic'
dictionary named 'cif_core.dic' version 2.4.1 from 2010-06-29.

Automatic conversion script
Id: cif_fix_enum 1527 2010-12-29 10:47:43Z saulius 
;
_cod_database_code 4021079

loop_
_symmetry_equiv_pos_as_xyz
'x, y, z'
'-x+1/2, -y, z+1/2'
'-x, y+1/2, -z+1/2'
'x+1/2, -y+1/2, -z'

loop_
_atom_site_label
_atom_site_type_symbol
_atom_site_fract_x
_atom_site_fract_y
_atom_site_fract_z
_atom_site_U_iso_or_equiv
_atom_site_adp_type
_atom_site_occupancy
_atom_site_calc_flag
_atom_site_refinement_flags
_atom_site_disorder_assembly
_atom_site_disorder_group
C1 C 0.2010(3) 0.67525(19) 0.22333(14) 0.0303(8) Uani 1 d . . .
C2 C 0.2351(3) 0.6131(2) 0.26672(15) 0.0352(9) Uani 1 d . . .
H2 H 0.1701 0.5737 0.2757 0.042 Uiso 1 calc R . .
C3 C 0.3622(4) 0.6078(2) 0.29700(15) 0.0434(9) Uani 1 d . . .
H3 H 0.3842 0.5642 0.3249 0.052 Uiso 1 calc R . .
C4 C 0.4556(4) 0.6659(2) 0.28621(17) 0.0499(10) Uani 1 d . . .
H4 H 0.5417 0.6628 0.3073 0.060 Uiso 1 calc R . .
C5 C 0.4246(3) 0.7285(2) 0.24485(17) 0.0471(10) Uani 1 d . . .
H5 H 0.4887 0.7690 0.2378 0.056 Uiso 1 calc R . .
C6 C 0.2996(3) 0.7321(2) 0.21368(16) 0.0393(9) Uani 1 d . . .
H6 H 0.2802 0.7751 0.1846 0.047 Uiso 1 calc R . .
C7 C -0.0625(3) 0.77177(18) 0.21760(15) 0.0342(8) Uani 1 d . . .
C8 C -0.0380(4) 0.7804(2) 0.29490(15) 0.0587(11) Uani 1 d . . .
H8A H -0.0888 0.8253 0.3122 0.088 Uiso 1 calc R . .
H8B H 0.0584 0.7884 0.3034 0.088 Uiso 1 calc R . .
H8C H -0.0680 0.7329 0.3184 0.088 Uiso 1 calc R . .
C9 C -0.0119(4) 0.84645(19) 0.18195(19) 0.0636(12) Uani 1 d . . .
H9A H -0.0191 0.8402 0.1323 0.095 Uiso 1 calc R . .
H9B H 0.0825 0.8557 0.1944 0.095 Uiso 1 calc R . .
H9C H -0.0668 0.8910 0.1965 0.095 Uiso 1 calc R . .
C10 C -0.2140(3) 0.7655(2) 0.20579(18) 0.0535(11) Uani 1 d . . .
H10A H -0.2490 0.7195 0.2298 0.080 Uiso 1 calc R . .
H10B H -0.2319 0.7603 0.1567 0.080 Uiso 1 calc R . .
H10C H -0.2586 0.8125 0.2233 0.080 Uiso 1 calc R . .
C11 C 0.0403(3) 0.67771(18) 0.08911(14) 0.0285(7) Uani 1 d . . .
C12 C -0.0749(3) 0.68319(18) 0.04855(15) 0.0343(8) Uani 1 d . . .
H12 H -0.1597 0.6919 0.0697 0.041 Uiso 1 calc R . .
C13 C -0.0684(3) 0.6763(2) -0.02206(16) 0.0419(9) Uani 1 d . . .
H13 H -0.1484 0.6801 -0.0485 0.050 Uiso 1 calc R . .
C14 C 0.0538(4) 0.66393(19) -0.05411(16) 0.0440(9) Uani 1 d . . .
H14 H 0.0581 0.6586 -0.1024 0.053 Uiso 1 calc R . .
C15 C 0.1690(4) 0.65943(19) -0.01542(17) 0.0456(9) Uani 1 d . . .
H15 H 0.2537 0.6517 -0.0370 0.055 Uiso 1 calc R . .
C16 C 0.1618(3) 0.66625(18) 0.05547(16) 0.0386(9) Uani 1 d . . .
H16 H 0.2425 0.6630 0.0815 0.046 Uiso 1 calc R . .
C17 C -0.0549(3) 0.52949(17) 0.19100(14) 0.0310(8) Uani 1 d . . .
H17A H -0.0564 0.4950 0.2316 0.037 Uiso 1 calc R . .
H17B H 0.0314 0.5209 0.1667 0.037 Uiso 1 calc R . .
C18 C -0.1715(3) 0.50882(16) 0.14418(14) 0.0242(7) Uani 1 d . . .
H18 H -0.1614 0.5385 0.1005 0.029 Uiso 1 calc R . .
C19 C -0.0893(3) 0.40821(19) 0.06986(15) 0.0393(9) Uani 1 d . . .
H19A H -0.0655 0.3521 0.0714 0.047 Uiso 1 calc R . .
H19B H -0.0043 0.4386 0.0705 0.047 Uiso 1 calc R . .
C20 C -0.1631(3) 0.42485(18) 0.00452(15) 0.0332(8) Uani 1 d . . .
C21 C -0.1075(4) 0.4742(2) -0.04367(17) 0.0475(10) Uani 1 d . . .
H21 H -0.0230 0.4981 -0.0346 0.057 Uiso 1 calc R . .
C22 C -0.1720(5) 0.4895(3) -0.10457(19) 0.0656(12) Uani 1 d . . .
H22 H -0.1328 0.5242 -0.1368 0.079 Uiso 1 calc R . .
C23 C -0.2931(5) 0.4544(3) -0.11830(19) 0.0711(14) Uani 1 d . . .
H23 H -0.3374 0.4640 -0.1605 0.085 Uiso 1 calc R . .
C24 C -0.3512(4) 0.4048(2) -0.0707(2) 0.0569(11) Uani 1 d . . .
H24 H -0.4356 0.3808 -0.0800 0.068 Uiso 1 calc R . .
C25 C -0.2858(4) 0.39032(19) -0.00958(17) 0.0414(9) Uani 1 d . . .
H25 H -0.3257 0.3563 0.0230 0.050 Uiso 1 calc R . .
C26 C -0.3069(3) 0.52768(18) 0.17481(14) 0.0271(7) Uani 1 d . . .
H26 H -0.3052 0.5823 0.1928 0.033 Uiso 1 calc R . .
C27 C -0.4254(3) 0.51913(18) 0.12513(14) 0.0295(8) Uani 1 d . . .
H27 H -0.4026 0.4801 0.0889 0.035 Uiso 1 calc R . .
C28 C -0.4629(3) 0.59495(18) 0.09294(17) 0.0359(8) Uani 1 d . . .
H28 H -0.5003 0.6345 0.1212 0.043 Uiso 1 calc R . .
C29 C -0.4471(4) 0.6101(2) 0.02760(18) 0.0531(10) Uani 1 d . . .
H29A H -0.4100 0.5717 -0.0019 0.064 Uiso 1 calc R . .
H29B H -0.4728 0.6596 0.0098 0.064 Uiso 1 calc R . .
C30 C -0.4705(4) 0.45541(19) 0.22754(17) 0.0349(9) Uani 1 d . . .
C31 C -0.6625(3) 0.4688(2) 0.14945(16) 0.0418(9) Uani 1 d . . .
H31A H -0.7085 0.5178 0.1364 0.050 Uiso 1 calc R . .
H31B H -0.7122 0.4459 0.1885 0.050 Uiso 1 calc R . .
C32 C -0.6682(3) 0.4129(2) 0.09019(16) 0.0345(8) Uani 1 d . . .
C33 C -0.7234(3) 0.4359(2) 0.02877(19) 0.0509(10) Uani 1 d . . .
H33 H -0.7567 0.4875 0.0234 0.061 Uiso 1 calc R . .
C34 C -0.7304(4) 0.3834(3) -0.0254(2) 0.0695(13) Uani 1 d . . .
H34 H -0.7696 0.3993 -0.0675 0.083 Uiso 1 calc R . .
C35 C -0.6821(5) 0.3101(3) -0.0188(2) 0.0755(13) Uani 1 d . . .
H35 H -0.6874 0.2746 -0.0560 0.091 Uiso 1 calc R . .
C36 C -0.6251(5) 0.2872(2) 0.0420(2) 0.0755(14) Uani 1 d . . .
H36 H -0.5900 0.2359 0.0467 0.091 Uiso 1 calc R . .
C37 C -0.6188(4) 0.3385(2) 0.09615(19) 0.0559(11) Uani 1 d . . .
H37 H -0.5797 0.3221 0.1381 0.067 Uiso 1 calc R . .
N1 N -0.5263(3) 0.48684(14) 0.17106(12) 0.0330(7) Uani 1 d . . .
O1 O -0.06375(19) 0.60909(11) 0.21226(9) 0.0308(5) Uani 1 d . . .
O2 O -0.1674(2) 0.42750(11) 0.12938(10) 0.0328(5) Uani 1 d . . .
O3 O -0.3370(2) 0.47453(13) 0.23077(9) 0.0371(6) Uani 1 d . . .
O4 O -0.5238(2) 0.41614(13) 0.27181(11) 0.0485(7) Uani 1 d . . .
Si1 Si 0.02843(9) 0.68286(5) 0.18525(4) 0.0293(2) Uani 1 d . . .

loop_
_atom_site_aniso_label
_atom_site_aniso_U_11
_atom_site_aniso_U_22
_atom_site_aniso_U_33
_atom_site_aniso_U_23
_atom_site_aniso_U_13
_atom_site_aniso_U_12
C1 0.032(2) 0.030(2) 0.0297(18) -0.0043(17) 0.0043(16) 0.0010(17)
C2 0.032(2) 0.042(2) 0.0321(18) -0.0061(18) 0.0033(17) -0.0007(17)
C3 0.044(2) 0.056(3) 0.030(2) -0.0060(18) -0.0054(19) 0.016(2)
C4 0.030(2) 0.076(3) 0.044(2) -0.018(2) -0.0057(19) -0.001(2)
C5 0.033(2) 0.058(3) 0.051(2) -0.012(2) 0.000(2) -0.011(2)
C6 0.033(2) 0.042(2) 0.042(2) -0.0053(18) -0.0054(18) -0.0031(18)
C7 0.031(2) 0.034(2) 0.0372(19) -0.0089(16) -0.0007(17) -0.0003(16)
C8 0.062(3) 0.066(3) 0.048(2) -0.0196(19) -0.005(2) 0.010(2)
C9 0.069(3) 0.038(2) 0.084(3) -0.002(2) 0.013(3) 0.008(2)
C10 0.038(2) 0.052(3) 0.070(3) -0.022(2) -0.001(2) 0.0079(19)
C11 0.0256(18) 0.0244(19) 0.0356(17) 0.0005(15) -0.0002(17) -0.0031(18)
C12 0.035(2) 0.033(2) 0.035(2) -0.0021(17) 0.0015(17) -0.0004(17)
C13 0.043(2) 0.042(2) 0.040(2) 0.0002(19) -0.0094(19) -0.004(2)
C14 0.061(3) 0.041(2) 0.0306(18) 0.0013(17) 0.002(2) -0.010(2)
C15 0.044(2) 0.055(3) 0.038(2) -0.0020(18) 0.010(2) -0.0017(19)
C16 0.036(2) 0.041(2) 0.038(2) 0.0010(18) -0.0012(18) -0.0039(18)
C17 0.031(2) 0.031(2) 0.0306(17) 0.0048(16) -0.0048(17) 0.0003(16)
C18 0.0286(19) 0.0209(18) 0.0232(16) 0.0030(14) 0.0023(16) -0.0027(14)
C19 0.043(2) 0.038(2) 0.038(2) -0.0098(18) 0.0002(18) 0.0125(18)
C20 0.040(2) 0.0300(19) 0.0292(19) -0.0045(16) 0.0051(18) 0.0055(18)
C21 0.050(2) 0.054(3) 0.039(2) -0.007(2) 0.004(2) -0.003(2)
C22 0.078(3) 0.080(3) 0.039(2) 0.011(2) 0.008(2) -0.001(3)
C23 0.084(4) 0.099(4) 0.030(2) -0.004(2) -0.008(2) 0.021(3)
C24 0.049(3) 0.068(3) 0.054(3) -0.020(2) -0.012(2) 0.003(2)
C25 0.046(2) 0.042(2) 0.036(2) -0.0090(18) 0.002(2) 0.0040(19)
C26 0.0295(19) 0.0271(19) 0.0248(17) -0.0016(15) 0.0010(15) -0.0082(15)
C27 0.0285(18) 0.030(2) 0.0301(17) -0.0084(16) 0.0040(16) -0.0022(16)
C28 0.031(2) 0.032(2) 0.044(2) -0.0045(16) -0.0042(18) 0.0051(18)
C29 0.061(3) 0.041(2) 0.058(3) 0.007(2) -0.006(2) 0.010(2)
C30 0.036(2) 0.038(2) 0.031(2) -0.0136(17) 0.006(2) -0.0093(18)
C31 0.028(2) 0.051(2) 0.046(2) -0.0061(19) 0.0029(18) -0.0091(18)
C32 0.0228(19) 0.038(2) 0.043(2) -0.0048(18) -0.0017(18) -0.0122(18)
C33 0.043(2) 0.055(3) 0.055(2) -0.003(2) -0.012(2) 0.001(2)
C34 0.072(3) 0.090(4) 0.046(3) -0.006(3) -0.020(2) -0.008(3)
C35 0.091(4) 0.065(3) 0.070(3) -0.030(3) -0.009(3) -0.019(3)
C36 0.103(4) 0.038(3) 0.085(3) -0.012(3) -0.022(3) -0.014(2)
C37 0.072(3) 0.042(3) 0.053(2) -0.003(2) -0.015(2) -0.013(2)
N1 0.0275(15) 0.0427(17) 0.0287(15) -0.0031(13) 0.0015(14) -0.0085(14)
O1 0.0308(13) 0.0292(13) 0.0323(12) -0.0039(10) -0.0002(10) -0.0053(10)
O2 0.0426(14) 0.0258(13) 0.0299(12) -0.0037(10) 0.0001(12) -0.0004(11)
O3 0.0351(14) 0.0497(15) 0.0264(12) 0.0013(11) 0.0009(11) -0.0114(12)
O4 0.0515(16) 0.0542(17) 0.0399(13) 0.0017(12) 0.0109(13) -0.0185(14)
Si1 0.0256(5) 0.0319(5) 0.0305(5) -0.0024(4) -0.0013(4) -0.0023(5)

loop_
_geom_bond_atom_site_label_1
_geom_bond_atom_site_label_2
_geom_bond_distance
_geom_bond_site_symmetry_2
_geom_bond_publ_flag
C1 C6 1.393(4) . ?
C1 C2 1.402(4) . ?
C1 Si1 1.872(3) . ?
C2 C3 1.396(4) . ?
C3 C4 1.376(5) . ?
C4 C5 1.379(4) . ?
C5 C6 1.383(4) . ?
C7 C10 1.524(4) . ?
C7 C8 1.538(4) . ?
C7 C9 1.541(4) . ?
C7 Si1 1.880(3) . ?
C11 C16 1.387(4) . ?
C11 C12 1.394(4) . ?
C11 Si1 1.886(3) . ?
C12 C13 1.388(4) . ?
C13 C14 1.381(4) . ?
C14 C15 1.372(4) . ?
C15 C16 1.393(4) . ?
C17 O1 1.428(3) . ?
C17 C18 1.517(4) . ?
C18 O2 1.423(3) . ?
C18 C26 1.505(4) . ?
C19 O2 1.437(3) . ?
C19 C20 1.500(4) . ?
C20 C25 1.381(4) . ?
C20 C21 1.381(4) . ?
C21 C22 1.377(5) . ?
C22 C23 1.370(5) . ?
C23 C24 1.386(5) . ?
C24 C25 1.382(4) . ?
C26 O3 1.455(3) . ?
C26 C27 1.532(4) . ?
C27 N1 1.454(3) . ?
C27 C28 1.490(4) . ?
C28 C29 1.313(4) . ?
C30 O4 1.217(3) . ?
C30 N1 1.347(4) . ?
C30 O3 1.365(4) . ?
C31 N1 1.449(4) . ?
C31 C32 1.504(4) . ?
C32 C37 1.370(4) . ?
C32 C33 1.378(4) . ?
C33 C34 1.391(5) . ?
C34 C35 1.350(6) . ?
C35 C36 1.374(5) . ?
C36 C37 1.377(5) . ?
O1 Si1 1.647(2) . ?

loop_
_cod_related_entry_id
_cod_related_entry_database
_cod_related_entry_code
1 ChemSpider 21176602
